data_7223314
loop_
_publ_author_name
'Palion, Joanna'
'Gryca, I.'
'Machura, Barbara'
'Lloret, Francesc'
'Julve, Miguel'

_publ_section_title
;
 Synthesis, crystal structure and magnetic properties of the complex
 [ReCl3(tppz)] . MeCN
;
_journal_name_full 'RSC Adv.'
_journal_paper_doi 10.1039/C5RA21466A
_journal_year 2015
_chemical_formula_moiety 'C24 H16 Cl3 N6 Re, C2 H3 N'
_chemical_formula_sum 'C26 H19 Cl3 N7 Re'
_chemical_formula_weight 722.03
_chemical_name_systematic
; 
 ? 
;
_space_group_IT_number 14
_symmetry_cell_setting monoclinic
_symmetry_space_group_name_Hall '-P 2yn'
_symmetry_space_group_name_H-M 'P 1 21/n 1'
_atom_sites_solution_hydrogens geom
_atom_sites_solution_primary direct
_atom_sites_solution_secondary difmap
_audit_creation_method SHELXL-97
_audit_update_record
;
2015-10-14 deposited with the CCDC.
2015-11-18 downloaded from the CCDC.
;
_cell_angle_alpha 90.00
_cell_angle_beta 99.442(3)
_cell_angle_gamma 90.00
_cell_formula_units_Z 4
_cell_length_a 14.9278(4)
_cell_length_b 10.2675(2)
_cell_length_c 17.3725(5)
_cell_measurement_reflns_used 8693
_cell_measurement_temperature 293(2)
_cell_measurement_theta_max 29.1470
_cell_measurement_theta_min 3.8910
_cell_volume 2626.63(12)
_computing_cell_refinement 'CrysAlis RED v. 1.163 (UNIL IC & KUMA 2000)'
_computing_data_collection 'CrysAlis CCD v. 1.163 (UNIL IC & KUMA 2000)'
_computing_data_reduction 'CrysAlis RED v. 1.163 (UNIL IC & KUMA 2000)'
_computing_molecular_graphics
;XP in SHELXTL/PC (Sheldrick, 1990b)
 ORTEP-3 W v. 1.062 (Farrugia 1997)
;
_computing_publication_material
;SHELXL-97 (Sheldrick, 1997) and
 PLATON (Spek, 1990)
;
_computing_structure_refinement 'SHELXL-2014/6 (Sheldrick, 2014)'
_computing_structure_solution 'SHELXS-97 (Sheldrick, 1990)'
_diffrn_ambient_temperature 293(2)
_diffrn_measured_fraction_theta_full 0.998
_diffrn_measured_fraction_theta_max 0.998
_diffrn_measurement_device_type 'Xcalibur, Atlas, Gemini ultra'
_diffrn_measurement_method '\w scans'
_diffrn_radiation_monochromator graphite
_diffrn_radiation_source 'fine-focus sealed tube'
_diffrn_radiation_type MoK\a
_diffrn_radiation_wavelength 0.71073
_diffrn_reflns_av_R_equivalents 0.0296
_diffrn_reflns_av_unetI/netI 0.0307
_diffrn_reflns_limit_h_max 17
_diffrn_reflns_limit_h_min -17
_diffrn_reflns_limit_k_max 12
_diffrn_reflns_limit_k_min -12
_diffrn_reflns_limit_l_max 20
_diffrn_reflns_limit_l_min -20
_diffrn_reflns_number 14243
_diffrn_reflns_theta_full 25.05
_diffrn_reflns_theta_max 25.05
_diffrn_reflns_theta_min 3.34
_exptl_absorpt_coefficient_mu 4.962
_exptl_absorpt_correction_T_max 1.00000
_exptl_absorpt_correction_T_min 0.61663
_exptl_absorpt_correction_type empirical
_exptl_absorpt_process_details 'CrysAlis RED, (2005)'
_exptl_crystal_colour brown
_exptl_crystal_density_diffrn 1.826
_exptl_crystal_density_method 'not measured'
_exptl_crystal_description prism
_exptl_crystal_F_000 1400
_exptl_crystal_size_max 0.104
_exptl_crystal_size_mid 0.088
_exptl_crystal_size_min 0.051
_refine_diff_density_max 0.560
_refine_diff_density_min -0.375
_refine_diff_density_rms 0.076
_refine_ls_extinction_method none
_refine_ls_goodness_of_fit_ref 1.047
_refine_ls_hydrogen_treatment constr
_refine_ls_matrix_type full
_refine_ls_number_parameters 335
_refine_ls_number_reflns 4633
_refine_ls_number_restraints 0
_refine_ls_restrained_S_all 1.047
_refine_ls_R_factor_all 0.0272
_refine_ls_R_factor_gt 0.0206
_refine_ls_shift/su_max 0.001
_refine_ls_shift/su_mean 0.000
_refine_ls_structure_factor_coef Fsqd
_refine_ls_weighting_details 'calc w=1/[\s^2^(Fo^2^)+(0.0189P)^2^+0.0000P] where P=(Fo^2^+2Fc^2^)/3'
_refine_ls_weighting_scheme calc
_refine_ls_wR_factor_gt 0.0435
_refine_ls_wR_factor_ref 0.0453
_reflns_number_gt 4051
_reflns_number_total 4633
_reflns_threshold_expression >2sigma(I)
_cod_data_source_file c5ra21466a2.cif
_cod_data_source_block re362
_cod_original_sg_symbol_H-M P21/n
_cod_database_code 7223314

loop_
_symmetry_equiv_pos_as_xyz
'x, y, z'
'-x+1/2, y+1/2, -z+1/2'
'-x, -y, -z'
'x-1/2, -y-1/2, z-1/2'

loop_
_atom_site_label
_atom_site_type_symbol
_atom_site_fract_x
_atom_site_fract_y
_atom_site_fract_z
_atom_site_U_iso_or_equiv
_atom_site_adp_type
_atom_site_occupancy
_atom_site_symmetry_multiplicity
_atom_site_calc_flag
_atom_site_refinement_flags
Re1 Re 0.268637(8) 0.594008(11) 0.065900(7) 0.02806(5) Uani 1 1 d .
N1 N 0.34150(16) 0.6955(2) -0.00737(15) 0.0303(6) Uani 1 1 d .
N2 N 0.21071(15) 0.5359(2) -0.03860(14) 0.0261(5) Uani 1 1 d .
N3 N 0.16595(16) 0.4699(2) 0.09137(14) 0.0296(6) Uani 1 1 d .
N4 N 0.13169(16) 0.4542(2) -0.18418(14) 0.0303(6) Uani 1 1 d .
N5 N 0.1406(2) 0.7651(3) -0.23750(17) 0.0504(8) Uani 1 1 d .
N6 N 0.10407(19) 0.1628(2) -0.08713(17) 0.0427(7) Uani 1 1 d .
Cl1 Cl 0.16993(6) 0.77457(8) 0.06063(5) 0.0459(2) Uani 1 1 d .
Cl2 Cl 0.33681(7) 0.66074(9) 0.19189(5) 0.0517(2) Uani 1 1 d .
Cl3 Cl 0.37231(7) 0.41900(8) 0.07516(5) 0.0488(2) Uani 1 1 d .
C1 C 0.4172(2) 0.7668(3) 0.0164(2) 0.0390(8) Uani 1 1 d .
H1 H 0.4398 0.7726 0.0694 0.047 Uiso 1 1 calc R
C2 C 0.4612(2) 0.8305(3) -0.0355(2) 0.0444(9) Uani 1 1 d .
H2 H 0.5133 0.8788 -0.0179 0.053 Uiso 1 1 calc R
C3 C 0.4280(2) 0.8223(3) -0.1135(2) 0.0469(9) Uani 1 1 d .
H3 H 0.4571 0.8660 -0.1492 0.056 Uiso 1 1 calc R
C4 C 0.3522(2) 0.7500(3) -0.1389(2) 0.0405(8) Uani 1 1 d .
H4 H 0.3299 0.7436 -0.1920 0.049 Uiso 1 1 calc R
C5 C 0.3086(2) 0.6862(3) -0.08514(18) 0.0294(7) Uani 1 1 d .
C6 C 0.2313(2) 0.5973(3) -0.10354(19) 0.0275(7) Uani 1 1 d .
C7 C 0.1820(2) 0.5637(3) -0.17542(18) 0.0282(7) Uani 1 1 d .
C8 C 0.1185(2) 0.3874(3) -0.12001(19) 0.0293(7) Uani 1 1 d .
C9 C 0.14784(19) 0.4379(3) -0.04588(17) 0.0258(7) Uani 1 1 d .
C10 C 0.1176(2) 0.4084(2) 0.02813(18) 0.0266(7) Uani 1 1 d .
C11 C 0.0410(2) 0.3369(3) 0.03673(19) 0.0340(7) Uani 1 1 d .
H11 H 0.0073 0.2958 -0.0062 0.041 Uiso 1 1 calc R
C12 C 0.0149(2) 0.3270(3) 0.1086(2) 0.0375(8) Uani 1 1 d .
H12 H -0.0369 0.2800 0.1142 0.045 Uiso 1 1 calc R
C13 C 0.0652(2) 0.3863(3) 0.1720(2) 0.0385(8) Uani 1 1 d .
H13 H 0.0488 0.3786 0.2212 0.046 Uiso 1 1 calc R
C14 C 0.1400(2) 0.4569(3) 0.16173(18) 0.0373(8) Uani 1 1 d .
H14 H 0.1741 0.4974 0.2047 0.045 Uiso 1 1 calc R
C15 C 0.1742(2) 0.6478(3) -0.24641(18) 0.0350(7) Uani 1 1 d .
C16 C 0.1959(3) 0.6036(4) -0.3156(2) 0.0520(10) Uani 1 1 d .
H16 H 0.2209 0.5213 -0.3193 0.062 Uiso 1 1 calc R
C17 C 0.1795(3) 0.6854(5) -0.3797(2) 0.0645(12) Uani 1 1 d .
H17 H 0.1936 0.6590 -0.4275 0.077 Uiso 1 1 calc R
C18 C 0.1426(3) 0.8043(5) -0.3720(2) 0.0647(12) Uani 1 1 d .
H18 H 0.1298 0.8598 -0.4147 0.078 Uiso 1 1 calc R
C19 C 0.1247(3) 0.8413(4) -0.3007(3) 0.0650(12) Uani 1 1 d .
H19 H 0.1002 0.9235 -0.2957 0.078 Uiso 1 1 calc R
C20 C 0.0721(2) 0.2600(3) -0.13575(18) 0.0299(7) Uani 1 1 d .
C21 C 0.0041(2) 0.2432(3) -0.19846(19) 0.0382(8) Uani 1 1 d .
H21 H -0.0167 0.3132 -0.2305 0.046 Uiso 1 1 calc R
C22 C -0.0328(3) 0.1216(3) -0.2132(2) 0.0494(9) Uani 1 1 d .
H22 H -0.0791 0.1080 -0.2552 0.059 Uiso 1 1 calc R
C23 C -0.0007(3) 0.0213(3) -0.1655(2) 0.0539(10) Uani 1 1 d .
H23 H -0.0239 -0.0623 -0.1748 0.065 Uiso 1 1 calc R
C24 C 0.0666(3) 0.0455(3) -0.1032(2) 0.0520(10) Uani 1 1 d .
H24 H 0.0873 -0.0235 -0.0704 0.062 Uiso 1 1 calc R
C98 C 0.3190(3) 1.0599(4) 0.1251(2) 0.0533(10) Uani 1 1 d .
C99 C 0.2289(3) 1.1125(4) 0.1083(3) 0.0729(13) Uani 1 1 d .
H99A H 0.2130 1.1276 0.0532 0.109 Uiso 1 1 calc R
H99B H 0.2265 1.1932 0.1358 0.109 Uiso 1 1 calc R
H99C H 0.1868 1.0518 0.1246 0.109 Uiso 1 1 calc R
N98 N 0.3898(3) 1.0186(4) 0.1397(2) 0.0782(11) Uani 1 1 d .

loop_
_atom_site_aniso_label
_atom_site_aniso_U_11
_atom_site_aniso_U_22
_atom_site_aniso_U_33
_atom_site_aniso_U_23
_atom_site_aniso_U_13
_atom_site_aniso_U_12
Re1 0.03317(8) 0.02834(8) 0.02109(8) -0.00080(5) -0.00018(6) -0.00313(5)
N1 0.0298(14) 0.0305(13) 0.0296(16) -0.0005(12) 0.0016(12) -0.0022(11)
N2 0.0289(13) 0.0260(12) 0.0227(14) 0.0003(11) 0.0022(11) -0.0036(11)
N3 0.0354(14) 0.0291(13) 0.0233(14) 0.0054(12) 0.0015(12) -0.0012(11)
N4 0.0360(14) 0.0315(13) 0.0223(15) -0.0010(12) 0.0012(12) -0.0025(11)
N5 0.065(2) 0.0469(17) 0.0402(19) 0.0172(15) 0.0110(16) 0.0028(15)
N6 0.0521(18) 0.0296(14) 0.0425(18) 0.0026(14) -0.0040(15) -0.0047(13)
Cl1 0.0417(5) 0.0366(4) 0.0583(6) -0.0049(4) 0.0046(4) 0.0036(4)
Cl2 0.0687(6) 0.0522(5) 0.0285(5) -0.0084(4) -0.0086(4) -0.0055(5)
Cl3 0.0567(6) 0.0482(5) 0.0392(5) 0.0005(4) 0.0007(4) 0.0181(4)
C1 0.0360(18) 0.0434(18) 0.036(2) -0.0049(16) -0.0005(16) -0.0090(15)
C2 0.0338(19) 0.050(2) 0.049(2) -0.0053(18) 0.0048(18) -0.0151(16)
C3 0.042(2) 0.051(2) 0.050(3) 0.0057(18) 0.0140(19) -0.0140(16)
C4 0.0416(19) 0.050(2) 0.0293(19) 0.0021(16) 0.0036(16) -0.0140(16)
C5 0.0298(16) 0.0305(16) 0.0268(18) 0.0011(14) 0.0019(14) -0.0018(13)
C6 0.0289(16) 0.0279(16) 0.0260(18) -0.0002(13) 0.0051(14) -0.0001(12)
C7 0.0284(16) 0.0320(16) 0.0233(17) -0.0037(14) 0.0017(14) 0.0010(13)
C8 0.0300(16) 0.0278(16) 0.0284(19) 0.0004(14) -0.0007(14) 0.0002(12)
C9 0.0287(16) 0.0248(14) 0.0231(17) 0.0027(13) 0.0016(13) 0.0014(12)
C10 0.0332(17) 0.0214(14) 0.0243(18) 0.0021(13) 0.0023(14) 0.0022(12)
C11 0.0361(18) 0.0299(16) 0.035(2) 0.0032(15) 0.0031(16) 0.0002(14)
C12 0.0379(19) 0.0314(17) 0.045(2) 0.0099(16) 0.0129(17) 0.0013(14)
C13 0.047(2) 0.0403(18) 0.031(2) 0.0116(16) 0.0165(17) 0.0078(16)
C14 0.049(2) 0.0410(18) 0.0211(18) 0.0048(15) 0.0052(16) 0.0032(16)
C15 0.0340(18) 0.0451(19) 0.0246(19) 0.0027(16) 0.0009(15) -0.0106(15)
C16 0.061(3) 0.062(2) 0.033(2) -0.0023(18) 0.010(2) -0.0122(19)
C17 0.070(3) 0.103(4) 0.020(2) 0.006(2) 0.007(2) -0.030(3)
C18 0.066(3) 0.084(3) 0.040(3) 0.030(2) -0.005(2) -0.026(2)
C19 0.074(3) 0.065(3) 0.054(3) 0.028(2) 0.006(2) 0.000(2)
C20 0.0346(17) 0.0270(15) 0.0281(18) -0.0032(14) 0.0048(14) -0.0023(13)
C21 0.045(2) 0.0379(18) 0.0299(19) 0.0000(16) 0.0009(16) -0.0085(15)
C22 0.055(2) 0.052(2) 0.037(2) -0.0050(18) -0.0064(19) -0.0177(18)
C23 0.069(3) 0.0359(19) 0.055(3) -0.0070(19) 0.004(2) -0.0159(18)
C24 0.069(3) 0.0297(18) 0.053(3) 0.0026(18) -0.003(2) -0.0055(18)
C98 0.060(3) 0.048(2) 0.053(3) 0.000(2) 0.013(2) -0.014(2)
C99 0.074(3) 0.064(3) 0.081(4) 0.001(2) 0.012(3) 0.011(2)
N98 0.058(2) 0.077(3) 0.099(3) 0.007(2) 0.011(2) -0.015(2)

loop_
_atom_type_symbol
_atom_type_description
_atom_type_scat_dispersion_real
_atom_type_scat_dispersion_imag
_atom_type_scat_source
C C 0.0033 0.0016 'International Tables Vol C Tables 4.2.6.8 and 6.1.1.4'
H H 0.0000 0.0000 'International Tables Vol C Tables 4.2.6.8 and 6.1.1.4'
N N 0.0061 0.0033 'International Tables Vol C Tables 4.2.6.8 and 6.1.1.4'
Cl Cl 0.1484 0.1585 'International Tables Vol C Tables 4.2.6.8 and 6.1.1.4'
Re Re -1.0185 7.2310 'International Tables Vol C Tables 4.2.6.8 and 6.1.1.4'

loop_
_geom_angle_atom_site_label_1
_geom_angle_atom_site_label_2
_geom_angle_atom_site_label_3
_geom_angle
N2 Re1 N1 77.45(9)
N2 Re1 N3 77.58(9)
N1 Re1 N3 154.98(10)
N2 Re1 Cl2 179.08(7)
N1 Re1 Cl2 103.44(7)
N3 Re1 Cl2 101.53(7)
N2 Re1 Cl3 90.93(7)
N1 Re1 Cl3 91.17(7)
N3 Re1 Cl3 90.97(7)
Cl2 Re1 Cl3 88.83(3)
N2 Re1 Cl1 91.44(7)
N1 Re1 Cl1 88.19(7)
N3 Re1 Cl1 90.69(7)
Cl2 Re1 Cl1 88.82(3)
Cl3 Re1 Cl1 177.36(3)
C1 N1 C5 119.2(3)
C1 N1 Re1 125.3(2)
C5 N1 Re1 115.55(18)
C9 N2 C6 120.4(2)
C9 N2 Re1 119.90(19)
C6 N2 Re1 119.71(18)
C14 N3 C10 119.4(3)
C14 N3 Re1 125.5(2)
C10 N3 Re1 114.82(19)
C7 N4 C8 119.0(3)
C15 N5 C19 117.1(3)
C24 N6 C20 116.4(3)
N1 C1 C2 121.8(3)
N1 C1 H1 119.1
C2 C1 H1 119.1
C1 C2 C3 119.2(3)
C1 C2 H2 120.4
C3 C2 H2 120.4
C4 C3 C2 120.1(3)
C4 C3 H3 119.9
C2 C3 H3 119.9
C3 C4 C5 119.6(3)
C3 C4 H4 120.2
C5 C4 H4 120.2
N1 C5 C4 120.2(3)
N1 C5 C6 113.7(3)
C4 C5 C6 125.9(3)
N2 C6 C7 118.0(3)
N2 C6 C5 112.5(3)
C7 C6 C5 129.4(3)
N4 C7 C6 120.9(3)
N4 C7 C15 115.0(3)
C6 C7 C15 123.9(3)
N4 C8 C9 120.6(3)
N4 C8 C20 115.0(3)
C9 C8 C20 124.5(3)
N2 C9 C8 117.9(3)
N2 C9 C10 112.2(3)
C8 C9 C10 129.8(3)
N3 C10 C11 119.6(3)
N3 C10 C9 114.3(2)
C11 C10 C9 125.7(3)
C12 C11 C10 120.0(3)
C12 C11 H11 120.0
C10 C11 H11 120.0
C11 C12 C13 119.9(3)
C11 C12 H12 120.0
C13 C12 H12 120.0
C14 C13 C12 118.8(3)
C14 C13 H13 120.6
C12 C13 H13 120.6
N3 C14 C13 122.3(3)
N3 C14 H14 118.9
C13 C14 H14 118.9
N5 C15 C16 123.5(3)
N5 C15 C7 114.1(3)
C16 C15 C7 122.3(3)
C15 C16 C17 117.9(4)
C15 C16 H16 121.0
C17 C16 H16 121.0
C18 C17 C16 119.3(4)
C18 C17 H17 120.4
C16 C17 H17 120.4
C17 C18 C19 118.9(4)
C17 C18 H18 120.5
C19 C18 H18 120.5
N5 C19 C18 123.3(4)
N5 C19 H19 118.4
C18 C19 H19 118.4
N6 C20 C21 123.1(3)
N6 C20 C8 115.6(3)
C21 C20 C8 121.3(3)
C22 C21 C20 119.0(3)
C22 C21 H21 120.5
C20 C21 H21 120.5
C23 C22 C21 119.0(3)
C23 C22 H22 120.5
C21 C22 H22 120.5
C22 C23 C24 118.9(3)
C22 C23 H23 120.6
C24 C23 H23 120.6
N6 C24 C23 123.7(3)
N6 C24 H24 118.2
C23 C24 H24 118.2
N98 C98 C99 178.7(5)
C98 C99 H99A 109.5
C98 C99 H99B 109.5
H99A C99 H99B 109.5
C98 C99 H99C 109.5
H99A C99 H99C 109.5
H99B C99 H99C 109.5

loop_
_geom_bond_atom_site_label_1
_geom_bond_atom_site_label_2
_geom_bond_distance
Re1 N2 1.971(2)
Re1 N1 2.084(2)
Re1 N3 2.096(2)
Re1 Cl2 2.3590(9)
Re1 Cl3 2.3597(8)
Re1 Cl1 2.3606(8)
N1 C1 1.352(4)
N1 C5 1.363(4)
N2 C9 1.368(3)
N2 C6 1.370(4)
N3 C14 1.348(4)
N3 C10 1.367(4)
N4 C7 1.347(4)
N4 C8 1.351(4)
N5 C15 1.324(4)
N5 C19 1.336(5)
N6 C24 1.339(4)
N6 C20 1.344(4)
C1 C2 1.366(4)
C1 H1 0.9300
C2 C3 1.367(5)
C2 H2 0.9300
C3 C4 1.364(4)
C3 H3 0.9300
C4 C5 1.388(4)
C4 H4 0.9300
C5 C6 1.465(4)
C6 C7 1.385(4)
C7 C15 1.494(4)
C8 C9 1.391(4)
C8 C20 1.484(4)
C9 C10 1.463(4)
C10 C11 1.387(4)
C11 C12 1.370(4)
C11 H11 0.9300
C12 C13 1.371(5)
C12 H12 0.9300
C13 C14 1.367(4)
C13 H13 0.9300
C14 H14 0.9300
C15 C16 1.372(5)
C16 C17 1.384(5)
C16 H16 0.9300
C17 C18 1.354(6)
C17 H17 0.9300
C18 C19 1.365(6)
C18 H18 0.9300
C19 H19 0.9300
C20 C21 1.373(4)
C21 C22 1.372(4)
C21 H21 0.9300
C22 C23 1.359(5)
C22 H22 0.9300
C23 C24 1.372(5)
C23 H23 0.9300
C24 H24 0.9300
C98 N98 1.128(5)
C98 C99 1.435(6)
C99 H99A 0.9600
C99 H99B 0.9600
C99 H99C 0.9600

loop_
_geom_hbond_atom_site_label_D
_geom_hbond_atom_site_label_H
_geom_hbond_atom_site_label_A
_geom_hbond_distance_DH
_geom_hbond_distance_HA
_geom_hbond_distance_DA
_geom_hbond_angle_DHA
_geom_hbond_site_symmetry_A
C3 H3 N98 0.93 2.56 3.269(5) 133.7 3_675
C11 H11 N6 0.93 2.57 3.062(4) 113.8 .
C11 H11 Cl1 0.93 2.76 3.512(3) 139.1 3_565
